data_4075747
loop_
_publ_author_name
'Takemoto, Shin'
'Oshio, Shinya'
'Shiromoto, Takayuki'
'Matsuzaka, Hiroyuki'

_publ_section_title
;
 Dinuclear Ruthenium(II) \k2-Diamido/\h6-Naphthalene Complexes Featuring a
 Coordinatively Unsaturated yet Highly \p-Basic (\h5-C5Me5)Ru Diamide
 Fragment
;
_journal_issue 5
_journal_name_full Organometallics
_journal_page_first 801
_journal_paper_doi 10.1021/om049274b
_journal_volume 24
_journal_year 2005
_chemical_formula_sum 'C31 H38 N2 O Ru2'
_chemical_formula_weight 656.77
_chemical_name_systematic
; 
 ? 
;
_space_group_IT_number 15
_symmetry_cell_setting monoclinic
_symmetry_space_group_name_Hall '-C 2yc'
_symmetry_space_group_name_H-M 'C 1 2/c 1'
_atom_sites_solution_hydrogens geom
_atom_sites_solution_primary direct
_atom_sites_solution_secondary difmap
_audit_creation_method SHELXL-97
_cell_angle_alpha 90.00
_cell_angle_beta 114.542(2)
_cell_angle_gamma 90.00
_cell_formula_units_Z 8
_cell_length_a 28.9627(19)
_cell_length_b 11.3765(9)
_cell_length_c 18.6104(9)
_cell_measurement_temperature 296(2)
_cell_volume 5578.0(6)
_computing_cell_refinement 'RIGAKU PROCESS AUTO'
_computing_data_collection 'RIGAKU PROCESS AUTO'
_computing_data_reduction 'RIGAKU PROCESS AUTO'
_computing_structure_refinement 'SHELXL-97 (Sheldrick, 1997)'
_computing_structure_solution 'SHELXS-97 (Sheldrick, 1990)'
_diffrn_ambient_temperature 296(2)
_diffrn_measured_fraction_theta_full 0.993
_diffrn_measured_fraction_theta_max 0.993
_diffrn_measurement_device_type 'RIGAKU RAXIS RAPID'
_diffrn_radiation_monochromator graphite
_diffrn_radiation_source 'fine-focus sealed tube'
_diffrn_radiation_type MoK\a
_diffrn_radiation_wavelength 0.71075
_diffrn_reflns_av_R_equivalents 0.0333
_diffrn_reflns_av_sigmaI/netI 0.0229
_diffrn_reflns_limit_h_max 37
_diffrn_reflns_limit_h_min -35
_diffrn_reflns_limit_k_max 14
_diffrn_reflns_limit_k_min -14
_diffrn_reflns_limit_l_max 24
_diffrn_reflns_limit_l_min -24
_diffrn_reflns_number 26046
_diffrn_reflns_theta_full 27.48
_diffrn_reflns_theta_max 27.48
_diffrn_reflns_theta_min 3.52
_exptl_absorpt_coefficient_mu 1.109
_exptl_absorpt_correction_T_max 0.8513
_exptl_absorpt_correction_T_min 0.5326
_exptl_absorpt_correction_type empirical
_exptl_absorpt_process_details ABSCOR
_exptl_crystal_colour 'dark orange'
_exptl_crystal_density_diffrn 1.564
_exptl_crystal_density_method 'not measured'
_exptl_crystal_description plate
_exptl_crystal_F_000 2672
_exptl_crystal_size_max 0.65
_exptl_crystal_size_mid 0.40
_exptl_crystal_size_min 0.15
_refine_diff_density_max 0.647
_refine_diff_density_min -0.615
_refine_diff_density_rms 0.081
_refine_ls_extinction_method none
_refine_ls_goodness_of_fit_ref 1.045
_refine_ls_hydrogen_treatment mixed
_refine_ls_matrix_type full
_refine_ls_number_parameters 325
_refine_ls_number_reflns 6360
_refine_ls_number_restraints 0
_refine_ls_restrained_S_all 1.045
_refine_ls_R_factor_all 0.0497
_refine_ls_R_factor_gt 0.0372
_refine_ls_shift/su_max 0.001
_refine_ls_shift/su_mean 0.000
_refine_ls_structure_factor_coef Fsqd
_refine_ls_weighting_details 'calc w=1/[\s^2^(Fo^2^)+(0.0554P)^2^+6.3158P] where P=(Fo^2^+2Fc^2^)/3'
_refine_ls_weighting_scheme calc
_refine_ls_wR_factor_gt 0.0928
_refine_ls_wR_factor_ref 0.0984
_reflns_number_gt 5196
_reflns_number_total 6360
_reflns_threshold_expression >2sigma(I)
_cod_data_source_file om049274bsi20050120_054654.cif
_cod_data_source_block 3a
_cod_depositor_comments
;
The following automatic conversions were performed:
'_atom_site_symetry_multiplicity' tag replaced with
'_atom_site_symmetry_multiplicity'.

Automatic conversion script
Id: cif_correct_tags 1440 2010-10-19 06:21:57Z saulius 
;
_cod_original_sg_symbol_H-M C2/c
_cod_database_code 4075747

loop_
_symmetry_equiv_pos_as_xyz
'x, y, z'
'-x, y, -z+1/2'
'x+1/2, y+1/2, z'
'-x+1/2, y+1/2, -z+1/2'
'-x, -y, -z'
'x, -y, z-1/2'
'-x+1/2, -y+1/2, -z'
'x+1/2, -y+1/2, z-1/2'

loop_
_atom_site_label
_atom_site_type_symbol
_atom_site_fract_x
_atom_site_fract_y
_atom_site_fract_z
_atom_site_U_iso_or_equiv
_atom_site_adp_type
_atom_site_occupancy
_atom_site_symmetry_multiplicity
_atom_site_calc_flag
_atom_site_refinement_flags
Ru1 Ru 0.115684(11) 0.46391(3) 0.371724(16) 0.04466(9) Uani 1 1 d .
Ru2 Ru 0.132031(10) 0.00939(2) 0.152826(14) 0.03826(9) Uani 1 1 d .
O1 O 0.13224(15) 0.5615(3) 0.23608(19) 0.0898(11) Uani 1 1 d .
N1 N 0.06877(10) 0.3287(3) 0.30782(18) 0.0553(7) Uani 1 1 d .
H1 H 0.0363 0.3367 0.2881 0.066 Uiso 1 1 calc R
N2 N 0.16262(10) 0.3172(3) 0.39125(16) 0.0498(7) Uani 1 1 d .
H2 H 0.1931 0.3177 0.4274 0.060 Uiso 1 1 calc R
C1 C 0.06530(12) 0.1373(3) 0.24692(18) 0.0459(7) Uani 1 1 d .
H1A H 0.0304 0.1406 0.2172 0.055 Uiso 1 1 calc R
C2 C 0.08942(12) 0.2292(3) 0.29757(18) 0.0431(7) Uani 1 1 d .
C3 C 0.14395(11) 0.2223(3) 0.34597(17) 0.0406(7) Uani 1 1 d .
C4 C 0.17056(13) 0.1250(3) 0.33967(18) 0.0468(7) Uani 1 1 d .
H4 H 0.2052 0.1205 0.3711 0.056 Uiso 1 1 calc R
C5 C 0.17357(15) -0.0624(3) 0.2728(2) 0.0533(8) Uani 1 1 d .
H5 H 0.2088 -0.0635 0.2992 0.064 Uiso 1 1 calc R
C6 C 0.14901(16) -0.1550(3) 0.2202(2) 0.0568(9) Uani 1 1 d .
H6 H 0.1675 -0.2191 0.2154 0.068 Uiso 1 1 calc R
C7 C 0.09624(15) -0.1492(3) 0.1753(2) 0.0534(9) Uani 1 1 d .
H7 H 0.0794 -0.2099 0.1410 0.064 Uiso 1 1 calc R
C8 C 0.06922(14) -0.0513(3) 0.1826(2) 0.0482(8) Uani 1 1 d .
H8 H 0.0349 -0.0450 0.1492 0.058 Uiso 1 1 calc R
C9 C 0.09251(13) 0.0396(3) 0.23962(18) 0.0417(7) Uani 1 1 d .
C10 C 0.14658(13) 0.0321(3) 0.28682(18) 0.0414(7) Uani 1 1 d .
C11 C 0.12641(17) 0.5188(3) 0.2878(2) 0.0578(9) Uani 1 1 d .
C12 C 0.1023(3) 0.6371(4) 0.4083(3) 0.0849(17) Uani 1 1 d .
C13 C 0.1490(2) 0.5890(7) 0.4692(4) 0.099(2) Uani 1 1 d .
C14 C 0.1363(2) 0.4953(6) 0.5018(3) 0.0859(17) Uani 1 1 d .
C15 C 0.0863(2) 0.4772(4) 0.4664(3) 0.0675(12) Uani 1 1 d .
C16 C 0.06280(15) 0.5618(4) 0.4065(2) 0.0597(10) Uani 1 1 d .
C17 C 0.0962(5) 0.7475(5) 0.3627(5) 0.218(6) Uani 1 1 d .
H17A H 0.0684 0.7395 0.3119 0.326 Uiso 1 1 calc R
H17B H 0.1268 0.7630 0.3561 0.326 Uiso 1 1 calc R
H17C H 0.0897 0.8115 0.3908 0.326 Uiso 1 1 calc R
C18 C 0.1995(3) 0.6502(10) 0.4938(6) 0.267(8) Uani 1 1 d .
H18A H 0.2093 0.6837 0.5453 0.400 Uiso 1 1 calc R
H18B H 0.1967 0.7113 0.4566 0.400 Uiso 1 1 calc R
H18C H 0.2247 0.5944 0.4950 0.400 Uiso 1 1 calc R
C19 C 0.1737(4) 0.4235(10) 0.5682(3) 0.227(7) Uani 1 1 d .
H19A H 0.1758 0.4533 0.6177 0.341 Uiso 1 1 calc R
H19B H 0.2065 0.4282 0.5669 0.341 Uiso 1 1 calc R
H19C H 0.1628 0.3430 0.5622 0.341 Uiso 1 1 calc R
C20 C 0.0567(4) 0.3810(6) 0.4847(5) 0.188(5) Uani 1 1 d .
H20A H 0.0792 0.3361 0.5291 0.282 Uiso 1 1 calc R
H20B H 0.0416 0.3303 0.4397 0.282 Uiso 1 1 calc R
H20C H 0.0306 0.4154 0.4969 0.282 Uiso 1 1 calc R
C21 C 0.0071(2) 0.5738(8) 0.3590(4) 0.151(4) Uani 1 1 d .
H21A H -0.0063 0.6316 0.3827 0.227 Uiso 1 1 calc R
H21B H -0.0091 0.4995 0.3573 0.227 Uiso 1 1 calc R
H21C H 0.0008 0.5978 0.3062 0.227 Uiso 1 1 calc R
C22 C 0.18553(15) 0.1155(4) 0.1279(2) 0.0615(10) Uani 1 1 d .
C23 C 0.17064(15) 0.0180(4) 0.0748(2) 0.0545(9) Uani 1 1 d .
C24 C 0.11775(15) 0.0261(3) 0.0284(2) 0.0483(8) Uani 1 1 d .
C25 C 0.09949(14) 0.1275(3) 0.05248(19) 0.0509(8) Uani 1 1 d .
C26 C 0.14130(18) 0.1839(3) 0.1130(2) 0.0602(10) Uani 1 1 d .
C27 C 0.23876(19) 0.1442(7) 0.1866(3) 0.123(3) Uani 1 1 d .
H27A H 0.2582 0.0730 0.2025 0.184 Uiso 1 1 calc R
H27B H 0.2376 0.1815 0.2321 0.184 Uiso 1 1 calc R
H27C H 0.2544 0.1962 0.1626 0.184 Uiso 1 1 calc R
C28 C 0.2059(2) -0.0712(5) 0.0655(3) 0.0940(17) Uani 1 1 d .
H28A H 0.1874 -0.1416 0.0425 0.141 Uiso 1 1 calc R
H28B H 0.2324 -0.0890 0.1163 0.141 Uiso 1 1 calc R
H28C H 0.2206 -0.0401 0.0317 0.141 Uiso 1 1 calc R
C29 C 0.08748(19) -0.0547(4) -0.0384(2) 0.0736(12) Uani 1 1 d .
H29A H 0.0540 -0.0640 -0.0405 0.110 Uiso 1 1 calc R
H29B H 0.1039 -0.1300 -0.0302 0.110 Uiso 1 1 calc R
H29C H 0.0852 -0.0219 -0.0873 0.110 Uiso 1 1 calc R
C30 C 0.04593(18) 0.1722(5) 0.0184(3) 0.0863(15) Uani 1 1 d .
H30A H 0.0411 0.2257 -0.0240 0.129 Uiso 1 1 calc R
H30B H 0.0395 0.2122 0.0588 0.129 Uiso 1 1 calc R
H30C H 0.0229 0.1073 -0.0013 0.129 Uiso 1 1 calc R
C31 C 0.1380(2) 0.2961(4) 0.1536(3) 0.099(2) Uani 1 1 d .
H31A H 0.1677 0.3037 0.2024 0.149 Uiso 1 1 calc R
H31B H 0.1083 0.2942 0.1642 0.149 Uiso 1 1 calc R
H31C H 0.1360 0.3618 0.1201 0.149 Uiso 1 1 calc R

loop_
_atom_site_aniso_label
_atom_site_aniso_U_11
_atom_site_aniso_U_22
_atom_site_aniso_U_33
_atom_site_aniso_U_23
_atom_site_aniso_U_13
_atom_site_aniso_U_12
Ru1 0.04880(16) 0.04582(17) 0.04502(16) -0.00890(11) 0.02512(12) -0.00150(11)
Ru2 0.04542(15) 0.03498(14) 0.03734(14) 0.00042(9) 0.02013(11) -0.00014(10)
O1 0.146(3) 0.069(2) 0.083(2) 0.0006(17) 0.075(2) -0.005(2)
N1 0.0366(14) 0.0592(19) 0.0694(18) -0.0180(15) 0.0214(13) -0.0008(13)
N2 0.0437(15) 0.0512(17) 0.0490(15) -0.0109(13) 0.0138(12) -0.0009(12)
C1 0.0389(16) 0.056(2) 0.0469(17) -0.0100(14) 0.0216(13) -0.0091(14)
C2 0.0435(17) 0.0471(18) 0.0454(17) -0.0055(13) 0.0251(14) -0.0027(13)
C3 0.0424(16) 0.0442(17) 0.0359(15) -0.0019(12) 0.0170(12) -0.0010(13)
C4 0.0455(17) 0.0514(19) 0.0377(15) -0.0003(13) 0.0116(13) 0.0043(14)
C5 0.062(2) 0.0442(19) 0.0485(19) 0.0068(15) 0.0182(16) 0.0087(16)
C6 0.083(3) 0.0337(18) 0.054(2) 0.0059(15) 0.0286(18) 0.0094(17)
C7 0.079(3) 0.0353(18) 0.0506(19) -0.0006(14) 0.0319(18) -0.0101(16)
C8 0.056(2) 0.0482(19) 0.0456(17) -0.0032(14) 0.0261(15) -0.0135(15)
C9 0.0519(18) 0.0416(17) 0.0374(15) -0.0002(12) 0.0241(13) -0.0090(14)
C10 0.0527(18) 0.0400(17) 0.0341(15) 0.0040(12) 0.0205(13) 0.0038(13)
C11 0.078(3) 0.046(2) 0.060(2) -0.0112(16) 0.040(2) -0.0023(18)
C12 0.178(6) 0.037(2) 0.081(3) -0.010(2) 0.095(4) -0.003(3)
C13 0.070(3) 0.135(5) 0.109(4) -0.084(4) 0.054(3) -0.035(3)
C14 0.089(4) 0.106(4) 0.053(3) -0.021(2) 0.021(2) 0.033(3)
C15 0.110(4) 0.052(2) 0.066(3) -0.0070(18) 0.062(3) 0.001(2)
C16 0.061(2) 0.065(3) 0.055(2) -0.0159(18) 0.0259(17) 0.0115(19)
C17 0.545(18) 0.043(3) 0.194(7) 0.010(4) 0.282(11) 0.017(6)
C18 0.164(7) 0.371(16) 0.352(13) -0.316(13) 0.194(9) -0.188(9)
C19 0.265(11) 0.282(12) 0.059(3) -0.031(5) -0.009(5) 0.200(10)
C20 0.372(13) 0.074(4) 0.267(10) -0.026(5) 0.281(11) -0.041(6)
C21 0.066(3) 0.259(10) 0.104(4) -0.086(5) 0.009(3) 0.047(5)
C22 0.059(2) 0.076(3) 0.0501(19) 0.0033(18) 0.0236(16) -0.024(2)
C23 0.059(2) 0.063(2) 0.055(2) 0.0048(16) 0.0371(18) 0.0031(17)
C24 0.062(2) 0.0472(19) 0.0417(17) 0.0042(14) 0.0269(15) -0.0022(15)
C25 0.063(2) 0.052(2) 0.0459(17) 0.0124(15) 0.0305(16) 0.0060(16)
C26 0.104(3) 0.0390(18) 0.056(2) -0.0001(15) 0.051(2) -0.0118(19)
C27 0.079(3) 0.187(7) 0.084(3) 0.011(4) 0.015(3) -0.069(4)
C28 0.092(4) 0.105(4) 0.113(4) 0.017(3) 0.070(3) 0.034(3)
C29 0.098(3) 0.071(3) 0.052(2) -0.012(2) 0.031(2) -0.015(2)
C30 0.088(3) 0.093(4) 0.091(3) 0.042(3) 0.051(3) 0.042(3)
C31 0.200(6) 0.045(2) 0.088(3) -0.013(2) 0.094(4) -0.024(3)

loop_
_atom_type_symbol
_atom_type_description
_atom_type_scat_dispersion_real
_atom_type_scat_dispersion_imag
_atom_type_scat_source
C C 0.0033 0.0016 'International Tables Vol C Tables 4.2.6.8 and 6.1.1.4'
H H 0.0000 0.0000 'International Tables Vol C Tables 4.2.6.8 and 6.1.1.4'
N N 0.0061 0.0033 'International Tables Vol C Tables 4.2.6.8 and 6.1.1.4'
O O 0.0106 0.0060 'International Tables Vol C Tables 4.2.6.8 and 6.1.1.4'
Ru Ru -1.2594 0.8363 'International Tables Vol C Tables 4.2.6.8 and 6.1.1.4'

loop_
_geom_angle_atom_site_label_1
_geom_angle_atom_site_label_2
_geom_angle_atom_site_label_3
_geom_angle
C11 Ru1 N1 93.86(15)
C11 Ru1 N2 95.33(15)
N1 Ru1 N2 74.35(11)
C11 Ru1 C12 94.24(16)
N1 Ru1 C12 134.0(2)
N2 Ru1 C12 149.24(19)
C11 Ru1 C13 108.3(2)
N1 Ru1 C13 156.56(19)
N2 Ru1 C13 110.1(2)
C12 Ru1 C13 39.2(2)
C11 Ru1 C16 117.75(17)
N1 Ru1 C16 100.05(14)
N2 Ru1 C16 146.87(15)
C12 Ru1 C16 37.85(18)
C13 Ru1 C16 63.14(17)
C11 Ru1 C15 153.94(17)
N1 Ru1 C15 97.36(15)
N2 Ru1 C15 110.31(15)
C12 Ru1 C15 61.30(15)
C13 Ru1 C15 59.3(2)
C16 Ru1 C15 37.01(17)
C11 Ru1 C14 142.8(2)
N1 Ru1 C14 123.3(2)
N2 Ru1 C14 94.40(15)
C12 Ru1 C14 61.59(18)
C13 Ru1 C14 35.2(2)
C16 Ru1 C14 60.82(17)
C15 Ru1 C14 34.3(2)
C26 Ru2 C22 38.34(16)
C26 Ru2 C25 38.11(15)
C22 Ru2 C25 64.12(14)
C26 Ru2 C23 63.90(14)
C22 Ru2 C23 38.48(15)
C25 Ru2 C23 63.71(14)
C26 Ru2 C24 63.59(13)
C22 Ru2 C24 63.95(14)
C25 Ru2 C24 37.96(13)
C23 Ru2 C24 37.89(15)
C26 Ru2 C6 160.80(16)
C22 Ru2 C6 126.12(16)
C25 Ru2 C6 159.10(14)
C23 Ru2 C6 111.48(15)
C24 Ru2 C6 125.43(13)
C26 Ru2 C7 161.04(16)
C22 Ru2 C7 158.92(17)
C25 Ru2 C7 126.78(14)
C23 Ru2 C7 125.23(14)
C24 Ru2 C7 112.03(13)
C6 Ru2 C7 37.31(14)
C26 Ru2 C5 126.17(15)
C22 Ru2 C5 106.61(15)
C25 Ru2 C5 163.42(14)
C23 Ru2 C5 118.54(15)
C24 Ru2 C5 152.66(14)
C6 Ru2 C5 37.47(13)
C7 Ru2 C5 66.86(14)
C26 Ru2 C8 126.78(15)
C22 Ru2 C8 164.14(16)
C25 Ru2 C8 107.39(14)
C23 Ru2 C8 152.07(14)
C24 Ru2 C8 118.52(14)
C6 Ru2 C8 66.67(15)
C7 Ru2 C8 36.87(13)
C5 Ru2 C8 77.95(14)
C26 Ru2 C10 105.47(12)
C22 Ru2 C10 109.63(13)
C25 Ru2 C10 131.52(12)
C23 Ru2 C10 141.69(14)
C24 Ru2 C10 168.74(12)
C6 Ru2 C10 65.79(12)
C7 Ru2 C10 77.35(12)
C5 Ru2 C10 35.87(12)
C8 Ru2 C10 64.93(12)
C26 Ru2 C9 105.30(13)
C22 Ru2 C9 131.31(14)
C25 Ru2 C9 109.74(12)
C23 Ru2 C9 168.94(13)
C24 Ru2 C9 141.29(13)
C6 Ru2 C9 77.86(13)
C7 Ru2 C9 65.76(12)
C5 Ru2 C9 64.98(13)
C8 Ru2 C9 36.31(12)
C10 Ru2 C9 35.62(12)
C2 N1 Ru1 119.2(2)
C3 N2 Ru1 118.2(2)
C2 C1 C9 121.3(3)
N1 C2 C1 127.5(3)
N1 C2 C3 113.1(3)
C1 C2 C3 119.3(3)
N2 C3 C4 127.3(3)
N2 C3 C2 113.3(3)
C4 C3 C2 119.3(3)
C3 C4 C10 121.9(3)
C10 C5 C6 122.4(4)
C10 C5 Ru2 78.15(19)
C6 C5 Ru2 70.69(19)
C7 C6 C5 119.1(3)
C7 C6 Ru2 71.88(19)
C5 C6 Ru2 71.8(2)
C8 C7 C6 119.6(3)
C8 C7 Ru2 72.15(19)
C6 C7 Ru2 70.8(2)
C7 C8 C9 122.4(3)
C7 C8 Ru2 71.0(2)
C9 C8 Ru2 77.19(19)
C1 C9 C8 122.2(3)
C1 C9 C10 119.9(3)
C8 C9 C10 117.7(3)
C1 C9 Ru2 129.3(2)
C8 C9 Ru2 66.50(18)
C10 C9 Ru2 72.32(17)
C5 C10 C4 123.1(3)
C5 C10 C9 118.4(3)
C4 C10 C9 118.3(3)
C5 C10 Ru2 65.98(18)
C4 C10 Ru2 129.5(2)
C9 C10 Ru2 72.06(17)
O1 C11 Ru1 175.0(4)
C16 C12 C13 105.7(4)
C16 C12 C17 126.5(7)
C13 C12 C17 127.6(7)
C16 C12 Ru1 72.1(2)
C13 C12 Ru1 71.0(3)
C17 C12 Ru1 125.6(3)
C14 C13 C12 107.7(4)
C14 C13 C18 129.7(9)
C12 C13 C18 122.1(9)
C14 C13 Ru1 75.5(3)
C12 C13 Ru1 69.7(2)
C18 C13 Ru1 126.1(3)
C15 C14 C13 110.1(5)
C15 C14 C19 125.9(8)
C13 C14 C19 124.0(8)
C15 C14 Ru1 72.5(3)
C13 C14 Ru1 69.2(3)
C19 C14 Ru1 124.9(4)
C14 C15 C16 110.6(4)
C14 C15 C20 126.9(6)
C16 C15 C20 122.5(6)
C14 C15 Ru1 73.2(3)
C16 C15 Ru1 69.1(2)
C20 C15 Ru1 124.0(3)
C12 C16 C15 105.8(4)
C12 C16 C21 128.6(6)
C15 C16 C21 125.3(6)
C12 C16 Ru1 70.1(2)
C15 C16 Ru1 73.8(2)
C21 C16 Ru1 125.9(3)
C23 C22 C26 107.5(3)
C23 C22 C27 126.4(5)
C26 C22 C27 126.1(5)
C23 C22 Ru2 71.2(2)
C26 C22 Ru2 71.3(2)
C27 C22 Ru2 125.0(3)
C24 C23 C22 108.1(3)
C24 C23 C28 126.2(4)
C22 C23 C28 125.5(4)
C24 C23 Ru2 71.5(2)
C22 C23 Ru2 70.3(2)
C28 C23 Ru2 127.6(3)
C25 C24 C23 108.2(3)
C25 C24 C29 126.4(4)
C23 C24 C29 125.2(4)
C25 C24 Ru2 70.57(19)
C23 C24 Ru2 70.6(2)
C29 C24 Ru2 127.8(3)
C24 C25 C26 108.1(3)
C24 C25 C30 126.8(4)
C26 C25 C30 125.0(4)
C24 C25 Ru2 71.5(2)
C26 C25 Ru2 71.01(19)
C30 C25 Ru2 125.2(3)
C22 C26 C25 108.0(3)
C22 C26 C31 127.2(4)
C25 C26 C31 124.8(4)
C22 C26 Ru2 70.3(2)
C25 C26 Ru2 70.9(2)
C31 C26 Ru2 124.1(3)

loop_
_geom_bond_atom_site_label_1
_geom_bond_atom_site_label_2
_geom_bond_distance
Ru1 C11 1.824(4)
Ru1 N1 2.070(3)
Ru1 N2 2.087(3)
Ru1 C12 2.171(4)
Ru1 C13 2.189(4)
Ru1 C16 2.197(4)
Ru1 C15 2.258(4)
Ru1 C14 2.267(5)
Ru2 C26 2.174(3)
Ru2 C22 2.161(4)
Ru2 C25 2.172(3)
Ru2 C23 2.173(3)
Ru2 C24 2.184(3)
Ru2 C6 2.192(3)
Ru2 C7 2.205(3)
Ru2 C5 2.207(3)
Ru2 C8 2.220(3)
Ru2 C10 2.364(3)
Ru2 C9 2.361(3)
O1 C11 1.152(5)
N1 C2 1.330(4)
N2 C3 1.337(4)
C1 C2 1.386(4)
C1 C9 1.402(5)
C2 C3 1.460(4)
C3 C4 1.382(5)
C4 C10 1.414(5)
C5 C10 1.415(5)
C5 C6 1.413(5)
C6 C7 1.406(5)
C7 C8 1.399(5)
C8 C9 1.434(5)
C9 C10 1.445(5)
C12 C16 1.417(7)
C12 C13 1.463(8)
C12 C17 1.486(7)
C13 C14 1.351(9)
C13 C18 1.509(7)
C14 C15 1.334(8)
C14 C19 1.503(8)
C15 C16 1.416(6)
C15 C20 1.514(7)
C16 C21 1.489(6)
C22 C23 1.428(6)
C22 C26 1.424(6)
C22 C27 1.509(6)
C23 C24 1.414(6)
C23 C28 1.500(6)
C24 C25 1.417(5)
C24 C29 1.502(5)
C25 C26 1.419(5)
C25 C30 1.500(5)
C26 C31 1.506(5)
